data_7208043
loop_
_publ_author_name
'Robert, Fran\,cois'
'Jacquemin, Pierre-Lo\"ic'
'Tinant, Bernard'
'Garcia, Yann'

_publ_section_title
;
 Trans-keto* form detection in non photochromic N-salicylidene
 aminomethylpyridines
;
_journal_issue 13
_journal_name_full CrystEngComm
_journal_page_first 4396
_journal_paper_doi 10.1039/c2ce00006g
_journal_volume 14
_journal_year 2012
_chemical_formula_sum 'C13 H11 Cl N2 O'
_chemical_formula_weight 246.69
_chemical_name_systematic
;
?
;
_space_group_IT_number 14
_symmetry_cell_setting monoclinic
_symmetry_space_group_name_Hall '-P 2ybc'
_symmetry_space_group_name_H-M 'P 1 21/c 1'
_atom_sites_solution_hydrogens geom
_atom_sites_solution_primary direct
_atom_sites_solution_secondary difmap
_audit_creation_method SHELXL-97
_cell_angle_alpha 90.00
_cell_angle_beta 103.95(2)
_cell_angle_gamma 90.00
_cell_formula_units_Z 4
_cell_length_a 13.864(4)
_cell_length_b 6.004(2)
_cell_length_c 14.041(4)
_cell_measurement_reflns_used all
_cell_measurement_temperature 120(2)
_cell_measurement_theta_max 26.4
_cell_measurement_theta_min 3.
_cell_volume 1134.3(6)
_computing_cell_refinement MAR
_computing_data_collection MAR
_computing_data_reduction MARHKL
_computing_structure_refinement 'SHELXL-97 (Sheldrick, 1997)'
_computing_structure_solution 'SHELXS-97 (Sheldrick, 1990)'
_diffrn_ambient_temperature 120(2)
_diffrn_detector_area_resol_mean 6.66
_diffrn_measured_fraction_theta_full 0.971
_diffrn_measured_fraction_theta_max 0.971
_diffrn_measurement_device_type 'MAR345 image plate'
_diffrn_measurement_method '143 images, \D\F 3\%'
_diffrn_radiation_monochromator graphite
_diffrn_radiation_source 'RU200 rotating anode'
_diffrn_radiation_type MoK\a
_diffrn_radiation_wavelength 0.71069
_diffrn_reflns_av_R_equivalents 0.053
_diffrn_reflns_av_sigmaI/netI 0.0311
_diffrn_reflns_limit_h_max 17
_diffrn_reflns_limit_h_min -17
_diffrn_reflns_limit_k_max 7
_diffrn_reflns_limit_k_min -7
_diffrn_reflns_limit_l_max 17
_diffrn_reflns_limit_l_min -17
_diffrn_reflns_number 19898
_diffrn_reflns_theta_full 26.39
_diffrn_reflns_theta_max 26.39
_diffrn_reflns_theta_min 2.99
_exptl_absorpt_coefficient_mu 0.320
_exptl_absorpt_correction_type none
_exptl_crystal_colour yellow
_exptl_crystal_density_diffrn 1.445
_exptl_crystal_density_method 'not measured'
_exptl_crystal_description platelike
_exptl_crystal_F_000 512
_exptl_crystal_size_max 0.5
_exptl_crystal_size_mid 0.4
_exptl_crystal_size_min 0.1
_refine_diff_density_max 0.251
_refine_diff_density_min -0.287
_refine_diff_density_rms 0.075
_refine_ls_extinction_coef 0.056(6)
_refine_ls_extinction_expression Fc^*^=kFc[1+0.001xFc^2^\l^3^/sin(2\q)]^-1/4^
_refine_ls_extinction_method SHELXL
_refine_ls_goodness_of_fit_ref 1.139
_refine_ls_hydrogen_treatment refxyz
_refine_ls_matrix_type full
_refine_ls_number_parameters 189
_refine_ls_number_reflns 2257
_refine_ls_number_restraints 0
_refine_ls_restrained_S_all 1.139
_refine_ls_R_factor_all 0.0421
_refine_ls_R_factor_gt 0.0409
_refine_ls_shift/su_max 0.000
_refine_ls_shift/su_mean 0.000
_refine_ls_structure_factor_coef Fsqd
_refine_ls_weighting_details 'calc w=1/[\s^2^(Fo^2^)+(0.0524P)^2^+0.8238P] where P=(Fo^2^+2Fc^2^)/3'
_refine_ls_weighting_scheme calc
_refine_ls_wR_factor_gt 0.1126
_refine_ls_wR_factor_ref 0.1135
_reflns_number_gt 2167
_reflns_number_total 2257
_reflns_threshold_expression >2sigma(I)
_cod_data_source_file c2ce00006g.txt
_cod_data_source_block plj14or1
_cod_original_sg_symbol_H-M ' P21/c '
_cod_database_code 7208043

loop_
_symmetry_equiv_pos_as_xyz
'x, y, z'
'-x, y+1/2, -z+1/2'
'-x, -y, -z'
'x, -y-1/2, z-1/2'

loop_
_atom_site_label
_atom_site_type_symbol
_atom_site_fract_x
_atom_site_fract_y
_atom_site_fract_z
_atom_site_U_iso_or_equiv
_atom_site_adp_type
_atom_site_occupancy
_atom_site_symmetry_multiplicity
_atom_site_calc_flag
C1 C 1.02258(11) 0.0335(3) 0.15080(11) 0.0183(3) Uani 1 1 d
C2 C 1.02344(12) -0.1836(3) 0.11337(11) 0.0192(4) Uani 1 1 d
C3 C 0.93458(13) -0.2797(3) 0.06080(12) 0.0214(4) Uani 1 1 d
C4 C 0.84652(12) -0.1623(3) 0.04505(12) 0.0223(4) Uani 1 1 d
C5 C 0.84595(12) 0.0520(3) 0.08180(12) 0.0214(4) Uani 1 1 d
C6 C 0.93254(12) 0.1498(3) 0.13493(11) 0.0197(4) Uani 1 1 d
C7 C 1.11412(12) 0.1449(3) 0.20256(11) 0.0203(4) Uani 1 1 d
N8 N 1.19850(10) 0.0476(2) 0.21720(10) 0.0222(3) Uani 1 1 d
C9 C 1.28653(13) 0.1754(3) 0.26711(13) 0.0257(4) Uani 1 1 d
C10 C 1.35601(12) 0.2046(3) 0.19996(12) 0.0207(4) Uani 1 1 d
C11 C 1.35684(12) 0.4027(3) 0.14907(13) 0.0232(4) Uani 1 1 d
N12 N 1.41573(11) 0.4426(3) 0.08776(11) 0.0258(4) Uani 1 1 d
C13 C 1.47704(12) 0.2777(3) 0.07598(12) 0.0245(4) Uani 1 1 d
C14 C 1.48118(13) 0.0740(3) 0.12271(13) 0.0246(4) Uani 1 1 d
C15 C 1.41961(13) 0.0362(3) 0.18547(12) 0.0233(4) Uani 1 1 d
O16 O 1.10850(9) -0.3029(2) 0.12649(9) 0.0246(3) Uani 1 1 d
Cl17 Cl 0.73561(3) 0.20355(8) 0.05715(3) 0.0331(2) Uani 1 1 d
H3 H 0.9330(15) -0.426(4) 0.0354(16) 0.0279(16) Uiso 1 1 d
H4 H 0.7862(17) -0.227(4) 0.0098(16) 0.0279(16) Uiso 1 1 d
H6 H 0.9325(16) 0.300(4) 0.1617(16) 0.0279(16) Uiso 1 1 d
H7 H 1.1088(16) 0.301(4) 0.2249(16) 0.0279(16) Uiso 1 1 d
H9A H 1.2686(16) 0.329(4) 0.2883(16) 0.0279(16) Uiso 1 1 d
H9B H 1.3188(15) 0.089(4) 0.3275(16) 0.0279(16) Uiso 1 1 d
H11 H 1.3131(16) 0.517(4) 0.1569(16) 0.0279(16) Uiso 1 1 d
H13 H 1.5199(16) 0.308(4) 0.0314(16) 0.0279(16) Uiso 1 1 d
H14 H 1.5259(16) -0.038(4) 0.1115(16) 0.0279(16) Uiso 1 1 d
H15 H 1.4228(16) -0.099(4) 0.2195(16) 0.0279(16) Uiso 1 1 d
H16 H 1.1547(17) -0.211(4) 0.1554(16) 0.0279(16) Uiso 1 1 d

loop_
_atom_site_aniso_label
_atom_site_aniso_U_11
_atom_site_aniso_U_22
_atom_site_aniso_U_33
_atom_site_aniso_U_23
_atom_site_aniso_U_13
_atom_site_aniso_U_12
C1 0.0207(8) 0.0201(8) 0.0150(7) 0.0018(6) 0.0061(6) -0.0015(6)
C2 0.0223(8) 0.0199(8) 0.0174(7) 0.0029(6) 0.0089(6) 0.0014(6)
C3 0.0267(9) 0.0204(9) 0.0187(8) -0.0026(6) 0.0087(6) -0.0023(6)
C4 0.0212(8) 0.0290(9) 0.0166(7) -0.0008(6) 0.0044(6) -0.0053(7)
C5 0.0198(8) 0.0261(9) 0.0186(8) 0.0025(6) 0.0051(6) 0.0030(6)
C6 0.0237(8) 0.0185(9) 0.0179(7) 0.0013(6) 0.0068(6) 0.0011(6)
C7 0.0242(8) 0.0213(9) 0.0169(7) 0.0013(6) 0.0081(6) -0.0025(6)
N8 0.0199(7) 0.0271(8) 0.0203(7) 0.0015(6) 0.0060(5) -0.0037(6)
C9 0.0201(8) 0.0360(11) 0.0212(8) -0.0023(7) 0.0051(6) -0.0062(7)
C10 0.0153(7) 0.0269(9) 0.0185(7) -0.0027(6) 0.0014(6) -0.0038(6)
C11 0.0183(8) 0.0247(9) 0.0263(8) -0.0001(7) 0.0050(6) 0.0018(7)
N12 0.0224(7) 0.0278(9) 0.0277(8) 0.0045(6) 0.0071(6) 0.0009(6)
C13 0.0195(8) 0.0329(10) 0.0217(8) 0.0007(7) 0.0062(6) -0.0008(7)
C14 0.0226(8) 0.0277(10) 0.0231(8) -0.0028(7) 0.0049(6) 0.0043(7)
C15 0.0254(8) 0.0217(9) 0.0208(8) 0.0009(6) 0.0019(6) -0.0025(6)
O16 0.0222(6) 0.0220(7) 0.0308(7) -0.0018(5) 0.0086(5) 0.0033(5)
Cl17 0.0207(3) 0.0378(3) 0.0379(3) -0.00160(19) 0.00167(18) 0.00802(17)

loop_
_atom_type_symbol
_atom_type_description
_atom_type_scat_dispersion_real
_atom_type_scat_dispersion_imag
_atom_type_scat_source
C C 0.0033 0.0016 'International Tables Vol C Tables 4.2.6.8 and 6.1.1.4'
H H 0.0000 0.0000 'International Tables Vol C Tables 4.2.6.8 and 6.1.1.4'
N N 0.0061 0.0033 'International Tables Vol C Tables 4.2.6.8 and 6.1.1.4'
O O 0.0106 0.0060 'International Tables Vol C Tables 4.2.6.8 and 6.1.1.4'
Cl Cl 0.1484 0.1585 'International Tables Vol C Tables 4.2.6.8 and 6.1.1.4'

loop_
_geom_angle_atom_site_label_1
_geom_angle_atom_site_label_2
_geom_angle_atom_site_label_3
_geom_angle
C6 C1 C2 119.35(15)
C6 C1 C7 118.96(15)
C2 C1 C7 121.64(15)
O16 C2 C3 118.75(15)
O16 C2 C1 121.67(15)
C3 C2 C1 119.58(15)
C4 C3 C2 120.43(16)
C4 C3 H3 118.3(13)
C2 C3 H3 121.3(13)
C3 C4 C5 119.86(16)
C3 C4 H4 120.8(13)
C5 C4 H4 119.3(13)
C6 C5 C4 120.86(15)
C6 C5 Cl17 119.48(14)
C4 C5 Cl17 119.63(13)
C5 C6 C1 119.92(16)
C5 C6 H6 121.2(12)
C1 C6 H6 118.8(13)
N8 C7 C1 121.43(16)
N8 C7 H7 120.9(12)
C1 C7 H7 117.7(12)
C7 N8 C9 117.45(16)
N8 C9 C10 110.13(14)
N8 C9 H9A 112.3(12)
C10 C9 H9A 108.3(12)
N8 C9 H9B 106.4(12)
C10 C9 H9B 111.5(12)
H9A C9 H9B 108.3(17)
C15 C10 C11 117.63(15)
C15 C10 C9 122.00(16)
C11 C10 C9 120.36(16)
N12 C11 C10 124.34(16)
N12 C11 H11 117.0(13)
C10 C11 H11 118.7(13)
C13 N12 C11 116.65(15)
N12 C13 C14 123.36(15)
N12 C13 H13 116.3(13)
C14 C13 H13 120.3(13)
C13 C14 C15 119.02(16)
C13 C14 H14 120.0(13)
C15 C14 H14 121.0(13)
C14 C15 C10 119.00(17)
C14 C15 H15 120.3(13)
C10 C15 H15 120.7(13)
C2 O16 H16 104.3(15)

loop_
_geom_bond_atom_site_label_1
_geom_bond_atom_site_label_2
_geom_bond_distance
C1 C6 1.400(2)
C1 C2 1.406(2)
C1 C7 1.463(2)
C2 O16 1.354(2)
C2 C3 1.399(2)
C3 C4 1.380(2)
C3 H3 0.95(2)
C4 C5 1.387(3)
C4 H4 0.95(2)
C5 C6 1.382(2)
C5 Cl17 1.7416(17)
C6 H6 0.98(2)
C7 N8 1.279(2)
C7 H7 1.00(2)
N8 C9 1.469(2)
C9 C10 1.512(2)
C9 H9A 1.02(2)
C9 H9B 1.00(2)
C10 C15 1.388(2)
C10 C11 1.389(3)
C11 N12 1.343(2)
C11 H11 0.94(2)
N12 C13 1.341(2)
C13 C14 1.382(3)
C13 H13 0.98(2)
C14 C15 1.385(2)
C14 H14 0.95(2)
C15 H15 0.94(2)
O16 H16 0.87(2)

loop_
_geom_torsion_atom_site_label_1
_geom_torsion_atom_site_label_2
_geom_torsion_atom_site_label_3
_geom_torsion_atom_site_label_4
_geom_torsion
C6 C1 C2 O16 179.85(14)
C7 C1 C2 O16 2.4(2)
C6 C1 C2 C3 0.1(2)
C7 C1 C2 C3 -177.31(15)
O16 C2 C3 C4 -179.34(14)
C1 C2 C3 C4 0.4(2)
C2 C3 C4 C5 -0.2(2)
C3 C4 C5 C6 -0.5(2)
C3 C4 C5 Cl17 177.22(13)
C4 C5 C6 C1 1.1(2)
Cl17 C5 C6 C1 -176.70(11)
C2 C1 C6 C5 -0.9(2)
C7 C1 C6 C5 176.65(14)
C6 C1 C7 N8 -178.59(14)
C2 C1 C7 N8 -1.1(2)
C1 C7 N8 C9 178.12(14)
C7 N8 C9 C10 -117.43(17)
N8 C9 C10 C15 -79.3(2)
N8 C9 C10 C11 99.74(19)
C15 C10 C11 N12 -0.7(3)
C9 C10 C11 N12 -179.76(16)
C10 C11 N12 C13 0.1(3)
C11 N12 C13 C14 0.4(3)
N12 C13 C14 C15 -0.3(3)
C13 C14 C15 C10 -0.4(2)
C11 C10 C15 C14 0.8(2)
C9 C10 C15 C14 179.84(15)
